data_9007876
loop_
_publ_author_name
'Alyea, E. C.'
'Ferguson, G.'
'Jennings, M. C.'
'Xu, Z.'

_publ_section_title
;
 Structure of a copper(I) complex of a tripodal schiff-base ligand,
 {tris-[4-(2-thienyl)-3-aza-3-butenyl]amine}copper(I)
 triiodide chloroform solvate
;
_journal_name_full 'Acta Crystallographica, Section C'
_journal_page_first 2347
_journal_page_last 2349
_journal_paper_doi 10.1107/S0108270190004024
_journal_volume 46
_journal_year 1990
_chemical_formula_structural Cu(C21H24N4S3)I3CHCl3
_chemical_formula_sum 'C22 Cl3 Cu I3 N4 S3'
_space_group_IT_number 15
_symmetry_space_group_name_Hall '-C 2yc'
_symmetry_space_group_name_H-M 'C 1 2/c 1'
_cell_angle_alpha 90
_cell_angle_beta 96.56
_cell_angle_gamma 90
_cell_length_a 31.869
_cell_length_b 11.425
_cell_length_c 18.215
_cell_formula_units_Z 8
_cell_volume 6588.720
_database_code_amcsd 0010239
_exptl_crystal_density_diffrn 1.950
_cod_original_formula_sum 'Cu S3 N4 C22 I3 Cl3'
_cod_database_code 9007876
_amcsd_formula_title Cu(C21H24N4S3)I3CHCl3

loop_
_space_group_symop_operation_xyz
x,y,z
1/2+x,1/2+y,z
x,-y,1/2+z
1/2+x,1/2-y,1/2+z
-x,y,1/2-z
1/2-x,1/2+y,1/2-z
-x,-y,-z
1/2-x,1/2-y,-z

loop_
_atom_site_label
_atom_site_fract_x
_atom_site_fract_y
_atom_site_fract_z
_atom_site_U_iso_or_equiv
_atom_site_attached_hydrogens
Cu 0.63429 0.97382 0.48258 0.04040 0
S1 0.54986 0.12620 0.42317 0.05699 0
S2 0.57597 0.02970 0.60743 0.05813 0
S3 0.55280 0.79880 0.45719 0.07244 0
N4 0.70480 0.96470 0.47350 0.04281 0
N1 0.64580 0.14600 0.48880 0.04129 0
N2 0.65020 0.87070 0.57070 0.04293 0
N3 0.63090 0.90040 0.38230 0.04369 0
C11 0.71880 0.08730 0.47770 0.04952 2
C12 0.69040 0.15890 0.52090 0.05015 2
C13 0.62660 0.23750 0.46520 0.04661 1
C14 0.58390 0.24300 0.43010 0.04673 0
C15 0.56520 0.33860 0.39620 0.07726 1
C16 0.52300 0.31770 0.36560 0.08359 1
C17 0.51170 0.20850 0.37630 0.06966 1
C21 0.72130 0.89290 0.53730 0.04496 2
C22 0.68790 0.80650 0.55580 0.04648 2
C23 0.63730 0.85790 0.63350 0.04724 1
C24 0.60320 0.92210 0.65910 0.04547 0
C25 0.58830 0.90910 0.72770 0.05383 1
C26 0.55580 0.99070 0.73680 0.06079 1
C27 0.54600 0.05930 0.67610 0.06459 1
C31 0.70720 0.90870 0.40090 0.05155 2
C32 0.66820 0.93560 0.34860 0.05167 2
C33 0.60670 0.82360 0.34750 0.05028 1
C34 0.57020 0.77210 0.37330 0.05180 0
C35 0.54460 0.68990 0.33480 0.06839 1
C36 0.51130 0.65010 0.37470 0.07726 1
C37 0.51190 0.70160 0.44040 0.07726 1
I1 0.24620 0.16719 0.24032 0.08046 0
I2 0.29255 0.35207 0.18078 0.04979 0
I3 0.33820 0.54905 0.11865 0.05531 0
C 0.62970 0.46880 0.66500 0.06713 1
Cl1 0.61026 0.32670 0.65267 0.08524 0
Cl2 0.65074 0.51480 0.58650 0.13324 0
Cl3 0.59007 0.56280 0.69030 0.11589 0

loop_
_cod_related_entry_id
_cod_related_entry_database
_cod_related_entry_code
1 AMCSD 0010239
